data_4317019
loop_
_publ_author_name
'Christopher J. Adams'
'Mukhtar A. Kurawa'
'A. Guy Orpen'

_publ_section_title
;
 Coordination Chemistry in the Solid State: Reactivity of Manganese and
 Cadmium Chlorides with Imidazole and Pyrazole and Their Hydrochlorides
;
_journal_name_full 'Inorganic Chemistry'
_journal_page_first 10475
_journal_page_last 10485
_journal_paper_doi 10.1021/ic101403j
_journal_volume 49
_journal_year 2010
_chemical_formula_sum 'C18 H30 Cd2 Cl10 N12'
_chemical_formula_weight 993.84
_chemical_name_systematic
; 
 ? 
;
_space_group_IT_number 88
_symmetry_cell_setting tetragonal
_symmetry_space_group_name_Hall '-I 4ad'
_symmetry_space_group_name_H-M 'I 41/a :2'
_atom_sites_solution_hydrogens geom
_atom_sites_solution_primary direct
_atom_sites_solution_secondary difmap
_audit_creation_method SHELXL-97
_cell_angle_alpha 90.00
_cell_angle_beta 90.00
_cell_angle_gamma 90.00
_cell_formula_units_Z 4
_cell_length_a 12.1221(12)
_cell_length_b 12.1221(12)
_cell_length_c 24.730(3)
_cell_measurement_reflns_used 8004
_cell_measurement_temperature 173(2)
_cell_measurement_theta_max 27.48
_cell_measurement_theta_min 2.375
_cell_volume 3634.0(7)
_computing_structure_refinement 'SHELXL-97 (Sheldrick, 1997)'
_computing_structure_solution 'SHELXS-97 (Sheldrick, 1990)'
_diffrn_ambient_temperature 173(2)
_diffrn_measured_fraction_theta_full 1.000
_diffrn_measured_fraction_theta_max 1.000
_diffrn_measurement_device_type 'CCD area detector'
_diffrn_measurement_method 'phi and omega scans'
_diffrn_radiation_monochromator graphite
_diffrn_radiation_source 'fine-focus sealed tube'
_diffrn_radiation_type MoK\a
_diffrn_radiation_wavelength 0.71073
_diffrn_reflns_av_R_equivalents 0.0346
_diffrn_reflns_av_sigmaI/netI 0.0172
_diffrn_reflns_limit_h_max 15
_diffrn_reflns_limit_h_min -15
_diffrn_reflns_limit_k_max 15
_diffrn_reflns_limit_k_min -15
_diffrn_reflns_limit_l_max 31
_diffrn_reflns_limit_l_min -31
_diffrn_reflns_number 19245
_diffrn_reflns_theta_full 27.48
_diffrn_reflns_theta_max 27.48
_diffrn_reflns_theta_min 1.87
_diffrn_standards_decay_% 0
_exptl_absorpt_coefficient_mu 1.937
_exptl_absorpt_correction_T_max 0.851
_exptl_absorpt_correction_T_min 0.69
_exptl_absorpt_correction_type multi-scan
_exptl_absorpt_process_details sadabs
_exptl_crystal_colour colourless
_exptl_crystal_density_diffrn 1.817
_exptl_crystal_density_meas ?
_exptl_crystal_density_method 'not measured'
_exptl_crystal_description needle
_exptl_crystal_F_000 1952
_exptl_crystal_size_max 0.40
_exptl_crystal_size_mid 0.08
_exptl_crystal_size_min 0.08
_refine_diff_density_max 0.308
_refine_diff_density_min -0.409
_refine_diff_density_rms 0.058
_refine_ls_extinction_method none
_refine_ls_goodness_of_fit_ref 1.043
_refine_ls_hydrogen_treatment constr
_refine_ls_matrix_type full
_refine_ls_number_parameters 118
_refine_ls_number_reflns 2091
_refine_ls_number_restraints 0
_refine_ls_restrained_S_all 1.043
_refine_ls_R_factor_all 0.0291
_refine_ls_R_factor_gt 0.0203
_refine_ls_shift/su_max 0.001
_refine_ls_shift/su_mean 0.000
_refine_ls_structure_factor_coef Fsqd
_refine_ls_weighting_details 'calc w=1/[\s^2^(Fo^2^)+(0.0180P)^2^+3.5314P] where P=(Fo^2^+2Fc^2^)/3'
_refine_ls_weighting_scheme calc
_refine_ls_wR_factor_gt 0.0437
_refine_ls_wR_factor_ref 0.0462
_reflns_number_gt 1745
_reflns_number_total 2091
_reflns_threshold_expression >2sigma(I)
_cod_data_source_file ic101403j_si_001_4.cif
_cod_data_source_block 11
_cod_depositor_comments
;
The following automatic conversions were performed:

'_symmetry_cell_setting' value 'Tetragonal' changed to 'tetragonal'
according to the built-in table from CIF Core dictionary named
'cif_core.dic' version 2.4.1 from 2010-06-29.

Automatic conversion script
Id: cif_fix_values 1646 2011-03-28 12:23:43Z adriana 

The following automatic conversions were performed:

'_exptl_crystal_density_meas' value 'not measured' was changed to '?'
- the value is perceived as not measured.

Automatic conversion script
Id: cif_fix_values 3008 2015-01-20 13:52:24Z robertas 
;
_cod_original_cell_volume 3633.9(7)
_cod_original_sg_symbol_H-M 'I 41/a'
_cod_database_code 4317019

loop_
_symmetry_equiv_pos_as_xyz
'x, y, z'
'-x+1/2, -y, z+1/2'
'-y+3/4, x+1/4, z+1/4'
'y+3/4, -x+3/4, z+3/4'
'x+1/2, y+1/2, z+1/2'
'-x+1, -y+1/2, z+1'
'-y+5/4, x+3/4, z+3/4'
'y+5/4, -x+5/4, z+5/4'
'-x, -y, -z'
'x-1/2, y, -z-1/2'
'y-3/4, -x-1/4, -z-1/4'
'-y-3/4, x-3/4, -z-3/4'
'-x+1/2, -y+1/2, -z+1/2'
'x, y+1/2, -z'
'y-1/4, -x+1/4, -z+1/4'
'-y-1/4, x-1/4, -z-1/4'

loop_
_atom_site_label
_atom_site_type_symbol
_atom_site_fract_x
_atom_site_fract_y
_atom_site_fract_z
_atom_site_U_iso_or_equiv
_atom_site_adp_type
_atom_site_occupancy
_atom_site_symmetry_multiplicity
_atom_site_calc_flag
_atom_site_refinement_flags
_atom_site_disorder_assembly
_atom_site_disorder_group
Cd1 Cd 0.5000 0.7500 0.1250 0.01907(7) Uani 1 4 d S . .
Cd2 Cd 0.0000 0.2500 0.1250 0.02423(7) Uani 1 4 d S . .
Cl1 Cl 0.5000 0.7500 0.23377(2) 0.02487(13) Uani 1 2 d S . .
Cl2 Cl 0.48847(3) 0.53509(3) 0.129868(16) 0.02162(10) Uani 1 1 d . . .
Cl3 Cl 0.09218(5) 0.38296(4) 0.06534(2) 0.04467(15) Uani 1 1 d . . .
C1 C 0.2147(2) 0.49072(19) 0.19397(9) 0.0421(5) Uani 1 1 d . . .
H1A H 0.2170 0.4586 0.1589 0.051 Uiso 1 1 calc R . .
C2 C 0.13436(18) 0.47930(18) 0.23049(10) 0.0398(5) Uani 1 1 d . . .
H2A H 0.0683 0.4379 0.2265 0.048 Uiso 1 1 calc R . .
C3 C 0.26087(17) 0.58507(16) 0.26509(8) 0.0337(5) Uani 1 1 d . . .
H3A H 0.3004 0.6313 0.2893 0.040 Uiso 1 1 calc R . .
N1 N 0.29220(14) 0.55669(14) 0.21629(7) 0.0348(4) Uani 1 1 d . . .
H1B H 0.3539 0.5774 0.2006 0.042 Uiso 1 1 calc R . .
N2 N 0.16560(14) 0.53848(14) 0.27447(7) 0.0345(4) Uani 1 1 d . . .
H2B H 0.1276 0.5445 0.3046 0.041 Uiso 1 1 calc R . .
N3 N 0.496(3) 0.763(2) 0.35924(15) 0.028(4) Uani 0.50 1 d P A -1
H3B H 0.4923 0.7759 0.3243 0.034 Uiso 0.50 1 calc PR A -1
C4 C 0.500(2) 0.8364(17) 0.3966(8) 0.034(4) Uani 0.50 1 d P A -1
H4A H 0.4993 0.9141 0.3918 0.041 Uiso 0.50 1 calc PR A -1
C5 C 0.5040(10) 0.7804(7) 0.4447(6) 0.033(4) Uani 0.50 1 d P A -1
H5A H 0.5079 0.8149 0.4791 0.039 Uiso 0.50 1 calc PR A -1
N4 N 0.5024(10) 0.6771(8) 0.4375(5) 0.037(2) Uani 0.50 1 d P A -1
H4B H 0.5031 0.6265 0.4631 0.044 Uiso 0.50 1 calc PR A -1
C6 C 0.499(2) 0.658(2) 0.3833(10) 0.038(3) Uani 0.50 1 d P A -1
H6A H 0.4991 0.5888 0.3655 0.046 Uiso 0.50 1 calc PR A -1

loop_
_atom_site_aniso_label
_atom_site_aniso_U_11
_atom_site_aniso_U_22
_atom_site_aniso_U_33
_atom_site_aniso_U_23
_atom_site_aniso_U_13
_atom_site_aniso_U_12
Cd1 0.01957(9) 0.01957(9) 0.01808(13) 0.000 0.000 0.000
Cd2 0.02736(10) 0.02736(10) 0.01796(13) 0.000 0.000 0.000
Cl1 0.0325(3) 0.0263(3) 0.0157(3) 0.000 0.000 0.0011(3)
Cl2 0.0234(2) 0.0198(2) 0.0216(2) -0.00149(16) -0.00079(16) -0.00066(15)
Cl3 0.0647(4) 0.0332(3) 0.0361(3) 0.0017(2) 0.0141(3) -0.0147(3)
C1 0.0543(14) 0.0451(13) 0.0271(11) -0.0089(10) -0.0024(10) 0.0072(11)
C2 0.0328(12) 0.0344(12) 0.0521(14) 0.0078(10) -0.0063(10) -0.0087(9)
C3 0.0395(12) 0.0271(10) 0.0345(11) -0.0024(9) -0.0075(9) 0.0034(9)
N1 0.0274(9) 0.0440(10) 0.0329(10) 0.0131(8) 0.0072(7) -0.0001(8)
N2 0.0326(9) 0.0438(10) 0.0272(9) 0.0064(8) 0.0098(7) 0.0141(8)
N3 0.023(4) 0.044(12) 0.0173(12) 0.005(3) 0.002(3) 0.004(6)
C4 0.029(4) 0.039(5) 0.033(11) -0.010(6) 0.000(6) -0.001(3)
C5 0.035(3) 0.043(12) 0.020(3) -0.007(4) -0.001(3) 0.001(8)
N4 0.031(3) 0.047(7) 0.032(4) 0.014(4) -0.005(3) -0.002(4)
C6 0.029(4) 0.056(5) 0.031(9) -0.009(5) -0.002(6) 0.006(3)

loop_
_atom_type_symbol
_atom_type_description
_atom_type_scat_dispersion_real
_atom_type_scat_dispersion_imag
_atom_type_scat_source
C C 0.0033 0.0016 'International Tables Vol C Tables 4.2.6.8 and 6.1.1.4'
H H 0.0000 0.0000 'International Tables Vol C Tables 4.2.6.8 and 6.1.1.4'
N N 0.0061 0.0033 'International Tables Vol C Tables 4.2.6.8 and 6.1.1.4'
Cl Cl 0.1484 0.1585 'International Tables Vol C Tables 4.2.6.8 and 6.1.1.4'
Cd Cd -0.8075 1.2024 'International Tables Vol C Tables 4.2.6.8 and 6.1.1.4'

loop_
_geom_angle_atom_site_label_1
_geom_angle_atom_site_label_2
_geom_angle_atom_site_label_3
_geom_angle
_geom_angle_site_symmetry_1
_geom_angle_site_symmetry_3
_geom_angle_publ_flag
Cl2 Cd1 Cl2 90.122(1) 6_564 15_565 ?
Cl2 Cd1 Cl2 90.122(1) 6_564 12_766 ?
Cl2 Cd1 Cl2 174.715(17) 15_565 12_766 ?
Cl2 Cd1 Cl2 174.718(17) 6_564 . ?
Cl2 Cd1 Cl2 90.122(2) 15_565 . ?
Cl2 Cd1 Cl2 90.122(1) 12_766 . ?
Cl2 Cd1 Cl1 87.360(9) 6_564 . ?
Cl2 Cd1 Cl1 92.642(9) 15_565 . ?
Cl2 Cd1 Cl1 92.642(9) 12_766 . ?
Cl2 Cd1 Cl1 87.358(9) . . ?
Cl2 Cd1 Cl1 92.640(9) 6_564 15_565 ?
Cl2 Cd1 Cl1 87.358(9) 15_565 15_565 ?
Cl2 Cd1 Cl1 87.358(9) 12_766 15_565 ?
Cl2 Cd1 Cl1 92.642(9) . 15_565 ?
Cl1 Cd1 Cl1 180.0 . 15_565 ?
Cl3 Cd2 Cl3 106.10(3) 15 12_666 ?
Cl3 Cd2 Cl3 111.182(14) 15 . ?
Cl3 Cd2 Cl3 111.183(14) 12_666 . ?
Cl3 Cd2 Cl3 111.182(14) 15 6_454 ?
Cl3 Cd2 Cl3 111.182(14) 12_666 6_454 ?
Cl3 Cd2 Cl3 106.10(3) . 6_454 ?
C2 C1 N1 106.97(19) . . ?
C2 C1 H1A 126.5 . . ?
N1 C1 H1A 126.5 . . ?
C1 C2 N2 106.48(19) . . ?
C1 C2 H2A 126.8 . . ?
N2 C2 H2A 126.8 . . ?
N2 C3 N1 107.82(18) . . ?
N2 C3 H3A 126.1 . . ?
N1 C3 H3A 126.1 . . ?
C3 N1 C1 109.27(18) . . ?
C3 N1 H1B 125.4 . . ?
C1 N1 H1B 125.4 . . ?
C3 N2 C2 109.46(17) . . ?
C3 N2 H2B 125.3 . . ?
C2 N2 H2B 125.3 . . ?
C4 N3 C6 108.8(7) . . ?
C4 N3 H3B 125.6 . . ?
C6 N3 H3B 125.6 . . ?
N3 C4 C5 106(2) . . ?
N3 C4 H4A 126.8 . . ?
C5 C4 H4A 126.8 . . ?
N4 C5 C4 111.6(18) . . ?
N4 C5 H5A 124.2 . . ?
C4 C5 H5A 124.2 . . ?
C5 N4 C6 108(2) . . ?
C5 N4 H4B 126.1 . . ?
C6 N4 H4B 126.1 . . ?
N4 C6 N3 105(2) . . ?
N4 C6 H6A 127.3 . . ?
N3 C6 H6A 127.3 . . ?

loop_
_geom_bond_atom_site_label_1
_geom_bond_atom_site_label_2
_geom_bond_distance
_geom_bond_site_symmetry_2
_geom_bond_publ_flag
Cd1 Cl2 2.6117(5) 6_564 ?
Cd1 Cl2 2.6117(5) 15_565 ?
Cd1 Cl2 2.6117(5) 12_766 ?
Cd1 Cl2 2.6117(5) . ?
Cd1 Cl1 2.6899(7) . ?
Cd1 Cl1 2.6900(7) 15_565 ?
Cd2 Cl3 2.4541(5) 15 ?
Cd2 Cl3 2.4541(5) 12_666 ?
Cd2 Cl3 2.4541(5) . ?
Cd2 Cl3 2.4542(5) 6_454 ?
C1 C2 1.336(3) . ?
C1 N1 1.351(3) . ?
C1 H1A 0.9500 . ?
C2 N2 1.357(3) . ?
C2 H2A 0.9500 . ?
C3 N2 1.306(3) . ?
C3 N1 1.311(3) . ?
C3 H3A 0.9500 . ?
N1 H1B 0.8800 . ?
N2 H2B 0.8800 . ?
N3 C4 1.29(4) . ?
N3 C6 1.40(4) . ?
N3 H3B 0.8800 . ?
C4 C5 1.370(19) . ?
C4 H4A 0.9500 . ?
C5 N4 1.264(8) . ?
C5 H5A 0.9500 . ?
N4 C6 1.36(2) . ?
N4 H4B 0.8800 . ?
C6 H6A 0.9500 . ?

loop_
_geom_torsion_atom_site_label_1
_geom_torsion_atom_site_label_2
_geom_torsion_atom_site_label_3
_geom_torsion_atom_site_label_4
_geom_torsion
_geom_torsion_site_symmetry_1
_geom_torsion_site_symmetry_2
_geom_torsion_site_symmetry_3
_geom_torsion_site_symmetry_4
_geom_torsion_publ_flag
N1 C1 C2 N2 -0.4(3) . . . . ?
N2 C3 N1 C1 0.2(2) . . . . ?
C2 C1 N1 C3 0.1(2) . . . . ?
N1 C3 N2 C2 -0.5(2) . . . . ?
C1 C2 N2 C3 0.5(2) . . . . ?
C6 N3 C4 C5 -1(4) . . . . ?
N3 C4 C5 N4 -1(3) . . . . ?
C4 C5 N4 C6 1.4(8) . . . . ?
C5 N4 C6 N3 -2(3) . . . . ?
C4 N3 C6 N4 1(4) . . . . ?
